data_7700374
loop_
_publ_author_name
'Luo, Hai-Ying'
'Zhou, Jian'
'Cao, Shumei'

_publ_section_title
;
 A series of new hybrid chalcogenogermanates: the rare examples of
 chalcogenogermanates combined with trivalent vanadium complexes.
;
_journal_issue 29
_journal_name_full 'Dalton transactions (Cambridge, England : 2003)'
_journal_page_first 10907
_journal_page_last 10914
_journal_paper_doi 10.1039/c9dt02077b
_journal_volume 48
_journal_year 2019
_chemical_formula_moiety 'C6 H22 N5 O V, 0.5(Ge2 Se6)'
_chemical_formula_sum 'C6 H22 Ge N5 O Se3 V'
_chemical_formula_weight 540.72
_space_group_crystal_system monoclinic
_space_group_IT_number 14
_space_group_name_Hall '-P 2yn'
_space_group_name_H-M_alt 'P 1 21/n 1'
_symmetry_space_group_name_Hall '-P 2yn'
_symmetry_space_group_name_H-M 'P 1 21/n 1'
_atom_sites_solution_hydrogens geom
_audit_creation_method SHELXL-2018/3
_audit_update_record
;
2019-06-20 deposited with the CCDC.    2019-06-28 downloaded from the CCDC.
;
_cell_angle_alpha 90
_cell_angle_beta 91.486(8)
_cell_angle_gamma 90
_cell_formula_units_Z 4
_cell_length_a 8.733(2)
_cell_length_b 13.432(3)
_cell_length_c 13.583(3)
_cell_measurement_reflns_used 2826
_cell_measurement_temperature 296(2)
_cell_measurement_theta_max 25.10
_cell_measurement_theta_min 2.74
_cell_volume 1592.8(6)
_computing_cell_refinement 'CrystalClear, Ver. 1.30 (Rigaku/MSC, 2001)'
_computing_data_collection 'CrystalClear, Ver. 1.30 (Rigaku/MSC, 2001)'
_computing_data_reduction 'CrystalStructure, Ver. 3.60 (Rigaku/MSC, 2004)'
_computing_molecular_graphics 'ORTEPII (Johnson, 1976)'
_computing_publication_material SHELXL97
_computing_structure_refinement 'SHELXL-2018/3 (Sheldrick, 2018)'
_computing_structure_solution 'SHELXS-97 (Sheldrick, 1990)'
_diffrn_ambient_temperature 296(2)
_diffrn_detector_area_resol_mean 7.31
_diffrn_measured_fraction_theta_full 0.997
_diffrn_measured_fraction_theta_max 0.994
_diffrn_measurement_device_type 'Rigaku Mercury'
_diffrn_measurement_method \w
_diffrn_radiation_type MoK\a
_diffrn_radiation_wavelength 0.71073
_diffrn_reflns_av_R_equivalents 0.0913
_diffrn_reflns_av_unetI/netI 0.0427
_diffrn_reflns_Laue_measured_fraction_full 0.997
_diffrn_reflns_Laue_measured_fraction_max 0.994
_diffrn_reflns_limit_h_max 11
_diffrn_reflns_limit_h_min -11
_diffrn_reflns_limit_k_max 17
_diffrn_reflns_limit_k_min -17
_diffrn_reflns_limit_l_max 17
_diffrn_reflns_limit_l_min -17
_diffrn_reflns_number 35900
_diffrn_reflns_point_group_measured_fraction_full 0.997
_diffrn_reflns_point_group_measured_fraction_max 0.994
_diffrn_reflns_theta_full 25.242
_diffrn_reflns_theta_max 27.697
_diffrn_reflns_theta_min 2.741
_exptl_absorpt_coefficient_mu 9.323
_exptl_absorpt_correction_T_max 0.376
_exptl_absorpt_correction_T_min 0.113
_exptl_absorpt_correction_type multi-scan
_exptl_absorpt_process_details 'Jacobson, R. (1998) Private communication'
_exptl_crystal_colour red
_exptl_crystal_density_diffrn 2.256
_exptl_crystal_description block
_exptl_crystal_F_000 1032
_exptl_crystal_size_max 0.186
_exptl_crystal_size_mid 0.136
_exptl_crystal_size_min 0.069
_refine_diff_density_max 1.673
_refine_diff_density_min -1.203
_refine_diff_density_rms 0.177
_refine_ls_extinction_method none
_refine_ls_goodness_of_fit_ref 1.059
_refine_ls_hydrogen_treatment constr
_refine_ls_matrix_type full
_refine_ls_number_parameters 154
_refine_ls_number_reflns 3706
_refine_ls_number_restraints 0
_refine_ls_restrained_S_all 1.059
_refine_ls_R_factor_all 0.0756
_refine_ls_R_factor_gt 0.0489
_refine_ls_shift/su_max 0.001
_refine_ls_shift/su_mean 0.000
_refine_ls_structure_factor_coef Fsqd
_refine_ls_weighting_details 'w=1/[\s^2^(Fo^2^)+(0.0422P)^2^+17.1546P] where P=(Fo^2^+2Fc^2^)/3'
_refine_ls_weighting_scheme calc
_refine_ls_wR_factor_gt 0.1159
_refine_ls_wR_factor_ref 0.1272
_reflns_Friedel_coverage 0.000
_reflns_number_gt 2778
_reflns_number_total 3706
_reflns_threshold_expression 'I > 2\s(I)'
_cod_data_source_file c9dt02077b2.cif
_cod_data_source_block 4
_cod_depositor_comments 'Adding full bibliography for 7700373--7700378.cif.'
_cod_original_cell_volume 1592.8(7)
_cod_database_code 7700374
_shelx_shelxl_version_number 2018/3
_shelx_space_group_comment
;
The symmetry employed for this shelxl refinement is uniquely defined
by the following loop, which should always be used as a source of
symmetry information in preference to the above space-group names.
They are only intended as comments.
;
_shelx_estimated_absorpt_t_min 0.179
_shelx_estimated_absorpt_t_max 0.442

loop_
_space_group_symop_operation_xyz
'x, y, z'
'-x+1/2, y+1/2, -z+1/2'
'-x, -y, -z'
'x-1/2, -y-1/2, z-1/2'

loop_
_atom_site_label
_atom_site_type_symbol
_atom_site_fract_x
_atom_site_fract_y
_atom_site_fract_z
_atom_site_U_iso_or_equiv
_atom_site_adp_type
_atom_site_occupancy
_atom_site_site_symmetry_order
_atom_site_calc_flag
_atom_site_refinement_flags_posn
_atom_site_refinement_flags_adp
Ge1 Ge -0.00378(8) 0.11998(5) 0.96021(6) 0.02445(18) Uani 1 1 d . .
Se1 Se -0.04007(10) 0.16712(6) 0.79848(6) 0.0372(2) Uani 1 1 d . .
Se2 Se 0.19502(9) -0.00569(6) 0.98136(7) 0.0355(2) Uani 1 1 d . .
Se3 Se 0.02139(11) 0.25881(6) 1.05949(6) 0.0369(2) Uani 1 1 d . .
V1 V -0.01402(13) 0.13138(9) 1.36211(9) 0.0251(3) Uani 1 1 d . .
O1 O -0.1218(7) 0.0156(5) 1.3906(4) 0.0420(14) Uani 1 1 d . .
N1 N -0.2156(7) 0.1621(5) 1.2701(5) 0.0367(15) Uani 1 1 d . .
H1A H -0.255604 0.220901 1.285249 0.044 Uiso 1 1 calc R U
H1B H -0.191957 0.162427 1.206735 0.044 Uiso 1 1 calc R U
N2 N -0.0808(8) 0.2066(6) 1.4951(5) 0.0443(18) Uani 1 1 d . .
H2A H -0.182247 0.213045 1.495239 0.053 Uiso 1 1 calc R U
H2B H -0.051837 0.170825 1.547433 0.053 Uiso 1 1 calc R U
N3 N 0.0637(7) 0.2812(5) 1.3318(5) 0.0337(15) Uani 1 1 d . .
H3A H 0.164929 0.284640 1.340441 0.040 Uiso 1 1 calc R U
H3B H 0.040510 0.297078 1.269602 0.040 Uiso 1 1 calc R U
N4 N 0.1945(8) 0.0890(5) 1.4353(5) 0.0362(15) Uani 1 1 d . .
H4A H 0.249641 0.142895 1.450190 0.043 Uiso 1 1 calc R U
H4B H 0.174305 0.057351 1.491109 0.043 Uiso 1 1 calc R U
N5 N 0.1079(7) 0.0821(5) 1.2404(5) 0.0311(14) Uani 1 1 d . .
H5A H 0.066171 0.025951 1.217662 0.037 Uiso 1 1 calc R U
H5B H 0.100724 0.127509 1.192778 0.037 Uiso 1 1 calc R U
C1 C -0.2529(12) -0.0070(9) 1.3278(9) 0.062(3) Uani 1 1 d . .
H1C H -0.220827 -0.047838 1.273165 0.074 Uiso 1 1 calc R U
H1D H -0.326558 -0.044839 1.364776 0.074 Uiso 1 1 calc R U
C2 C -0.3241(11) 0.0812(8) 1.2906(9) 0.059(3) Uani 1 1 d . .
H2C H -0.396970 0.104669 1.337987 0.071 Uiso 1 1 calc R U
H2D H -0.380761 0.065072 1.230304 0.071 Uiso 1 1 calc R U
C3 C -0.0116(10) 0.3522(6) 1.3994(7) 0.042(2) Uani 1 1 d . .
H3C H -0.116744 0.363722 1.377625 0.050 Uiso 1 1 calc R U
H3D H 0.042177 0.415367 1.399979 0.050 Uiso 1 1 calc R U
C4 C -0.0073(10) 0.3073(7) 1.5002(7) 0.042(2) Uani 1 1 d . .
H4C H -0.061864 0.349597 1.545289 0.050 Uiso 1 1 calc R U
H4D H 0.097945 0.301229 1.524063 0.050 Uiso 1 1 calc R U
C5 C 0.2815(10) 0.0231(7) 1.3703(7) 0.041(2) Uani 1 1 d . .
H5C H 0.239266 -0.043662 1.371694 0.050 Uiso 1 1 calc R U
H5E H 0.387723 0.019965 1.392775 0.050 Uiso 1 1 calc R U
C6 C 0.2712(9) 0.0645(6) 1.2658(6) 0.0358(18) Uani 1 1 d . .
H6C H 0.328189 0.126268 1.261946 0.043 Uiso 1 1 calc R U
H6A H 0.314283 0.017313 1.220053 0.043 Uiso 1 1 calc R U

loop_
_atom_site_aniso_label
_atom_site_aniso_U_11
_atom_site_aniso_U_22
_atom_site_aniso_U_33
_atom_site_aniso_U_23
_atom_site_aniso_U_13
_atom_site_aniso_U_12
Ge1 0.0269(4) 0.0171(4) 0.0295(4) 0.0033(3) 0.0028(3) 0.0012(3)
Se1 0.0523(5) 0.0270(4) 0.0322(4) 0.0063(3) -0.0012(4) -0.0043(4)
Se2 0.0236(4) 0.0246(4) 0.0585(5) 0.0125(4) 0.0089(3) 0.0033(3)
Se3 0.0564(5) 0.0211(4) 0.0334(4) -0.0017(3) 0.0046(4) 0.0014(3)
V1 0.0221(6) 0.0268(6) 0.0264(6) 0.0001(5) 0.0024(5) -0.0042(5)
O1 0.040(3) 0.047(4) 0.038(3) 0.012(3) -0.001(3) -0.019(3)
N1 0.027(3) 0.046(4) 0.037(4) 0.004(3) 0.001(3) 0.000(3)
N2 0.032(4) 0.062(5) 0.039(4) -0.015(4) 0.009(3) -0.012(3)
N3 0.033(3) 0.029(3) 0.039(4) 0.001(3) 0.005(3) -0.002(3)
N4 0.037(4) 0.036(4) 0.036(4) 0.007(3) -0.003(3) -0.005(3)
N5 0.030(3) 0.028(3) 0.035(3) -0.002(3) 0.002(3) -0.002(3)
C1 0.050(6) 0.063(7) 0.072(7) 0.020(6) -0.015(5) -0.020(5)
C2 0.032(5) 0.053(6) 0.092(8) -0.007(6) -0.021(5) -0.011(4)
C3 0.036(4) 0.028(4) 0.061(6) -0.009(4) 0.003(4) 0.003(3)
C4 0.040(4) 0.040(5) 0.045(5) -0.016(4) 0.002(4) -0.008(4)
C5 0.032(4) 0.035(5) 0.056(6) 0.010(4) -0.002(4) 0.007(4)
C6 0.029(4) 0.035(4) 0.044(5) -0.001(4) 0.002(3) 0.001(3)

loop_
_atom_type_symbol
_atom_type_description
_atom_type_scat_dispersion_real
_atom_type_scat_dispersion_imag
_atom_type_scat_source
C C 0.0033 0.0016 'International Tables Vol C Tables 4.2.6.8 and 6.1.1.4'
H H 0.0000 0.0000 'International Tables Vol C Tables 4.2.6.8 and 6.1.1.4'
N N 0.0061 0.0033 'International Tables Vol C Tables 4.2.6.8 and 6.1.1.4'
O O 0.0106 0.0060 'International Tables Vol C Tables 4.2.6.8 and 6.1.1.4'
V V 0.3005 0.5294 'International Tables Vol C Tables 4.2.6.8 and 6.1.1.4'
Ge Ge 0.1547 1.8001 'International Tables Vol C Tables 4.2.6.8 and 6.1.1.4'
Se Se -0.0929 2.2259 'International Tables Vol C Tables 4.2.6.8 and 6.1.1.4'

loop_
_geom_angle_atom_site_label_1
_geom_angle_atom_site_label_2
_geom_angle_atom_site_label_3
_geom_angle
_geom_angle_site_symmetry_1
_geom_angle_site_symmetry_3
Se1 Ge1 Se3 110.13(4) . .
Se1 Ge1 Se2 114.15(5) . 3_557
Se3 Ge1 Se2 112.17(4) . 3_557
Se1 Ge1 Se2 112.58(4) . .
Se3 Ge1 Se2 115.76(5) . .
Se2 Ge1 Se2 91.01(4) 3_557 .
Ge1 Se2 Ge1 88.99(4) 3_557 .
O1 V1 N5 99.8(3) . .
O1 V1 N4 96.3(3) . .
N5 V1 N4 80.7(3) . .
O1 V1 N2 93.9(3) . .
N5 V1 N2 163.6(3) . .
N4 V1 N2 88.9(3) . .
O1 V1 N3 167.7(3) . .
N5 V1 N3 88.6(3) . .
N4 V1 N3 93.9(3) . .
N2 V1 N3 79.5(3) . .
O1 V1 N1 82.7(3) . .
N5 V1 N1 91.5(3) . .
N4 V1 N1 171.9(3) . .
N2 V1 N1 99.2(3) . .
N3 V1 N1 88.1(3) . .
C1 O1 V1 116.7(5) . .
C2 N1 V1 105.5(5) . .
C2 N1 H1A 110.6 . .
V1 N1 H1A 110.6 . .
C2 N1 H1B 110.6 . .
V1 N1 H1B 110.6 . .
H1A N1 H1B 108.8 . .
C4 N2 V1 109.6(5) . .
C4 N2 H2A 109.7 . .
V1 N2 H2A 109.7 . .
C4 N2 H2B 109.7 . .
V1 N2 H2B 109.7 . .
H2A N2 H2B 108.2 . .
C3 N3 V1 109.4(5) . .
C3 N3 H3A 109.8 . .
V1 N3 H3A 109.8 . .
C3 N3 H3B 109.8 . .
V1 N3 H3B 109.8 . .
H3A N3 H3B 108.2 . .
C5 N4 V1 109.2(5) . .
C5 N4 H4A 109.8 . .
V1 N4 H4A 109.8 . .
C5 N4 H4B 109.8 . .
V1 N4 H4B 109.8 . .
H4A N4 H4B 108.3 . .
C6 N5 V1 111.9(5) . .
C6 N5 H5A 109.2 . .
V1 N5 H5A 109.2 . .
C6 N5 H5B 109.2 . .
V1 N5 H5B 109.2 . .
H5A N5 H5B 107.9 . .
C2 C1 O1 111.5(9) . .
C2 C1 H1C 109.3 . .
O1 C1 H1C 109.3 . .
C2 C1 H1D 109.3 . .
O1 C1 H1D 109.3 . .
H1C C1 H1D 108.0 . .
C1 C2 N1 113.8(8) . .
C1 C2 H2C 108.8 . .
N1 C2 H2C 108.8 . .
C1 C2 H2D 108.8 . .
N1 C2 H2D 108.8 . .
H2C C2 H2D 107.7 . .
N3 C3 C4 107.8(7) . .
N3 C3 H3C 110.2 . .
C4 C3 H3C 110.2 . .
N3 C3 H3D 110.2 . .
C4 C3 H3D 110.2 . .
H3C C3 H3D 108.5 . .
C3 C4 N2 108.7(7) . .
C3 C4 H4C 109.9 . .
N2 C4 H4C 109.9 . .
C3 C4 H4D 109.9 . .
N2 C4 H4D 109.9 . .
H4C C4 H4D 108.3 . .
N4 C5 C6 108.7(6) . .
N4 C5 H5C 110.0 . .
C6 C5 H5C 110.0 . .
N4 C5 H5E 110.0 . .
C6 C5 H5E 110.0 . .
H5C C5 H5E 108.3 . .
N5 C6 C5 108.0(6) . .
N5 C6 H6C 110.1 . .
C5 C6 H6C 110.1 . .
N5 C6 H6A 110.1 . .
C5 C6 H6A 110.1 . .
H6C C6 H6A 108.4 . .

loop_
_geom_bond_atom_site_label_1
_geom_bond_atom_site_label_2
_geom_bond_distance
_geom_bond_site_symmetry_2
Ge1 Se1 2.3003(12) .
Ge1 Se3 2.3084(12) .
Ge1 Se2 2.4175(11) 3_557
Ge1 Se2 2.4331(11) .
V1 O1 1.864(6) .
V1 N5 2.097(6) .
V1 N4 2.130(7) .
V1 N2 2.163(7) .
V1 N3 2.166(7) .
V1 N1 2.172(7) .
O1 C1 1.443(11) .
N1 C2 1.473(12) .
N1 H1A 0.8900 .
N1 H1B 0.8900 .
N2 C4 1.498(11) .
N2 H2A 0.8900 .
N2 H2B 0.8900 .
N3 C3 1.488(10) .
N3 H3A 0.8900 .
N3 H3B 0.8900 .
N4 C5 1.475(11) .
N4 H4A 0.8900 .
N4 H4B 0.8900 .
N5 C6 1.477(10) .
N5 H5A 0.8900 .
N5 H5B 0.8900 .
C1 C2 1.425(14) .
C1 H1C 0.9700 .
C1 H1D 0.9700 .
C2 H2C 0.9700 .
C2 H2D 0.9700 .
C3 C4 1.495(13) .
C3 H3C 0.9700 .
C3 H3D 0.9700 .
C4 H4C 0.9700 .
C4 H4D 0.9700 .
C5 C6 1.525(12) .
C5 H5C 0.9700 .
C5 H5E 0.9700 .
C6 H6C 0.9700 .
C6 H6A 0.9700 .

loop_
_geom_hbond_atom_site_label_D
_geom_hbond_atom_site_label_H
_geom_hbond_atom_site_label_A
_geom_hbond_distance_DH
_geom_hbond_distance_HA
_geom_hbond_distance_DA
_geom_hbond_angle_DHA
_geom_hbond_site_symmetry_A
_geom_hbond_publ_flag
N1 H1A Se1 0.89 2.91 3.674(7) 144.4 4_566 yes
N1 H1B Se3 0.89 3.06 3.803(7) 142.7 . yes
N2 H2A Se3 0.89 2.78 3.634(7) 161.7 4_566 yes
N3 H3A Se1 0.89 2.73 3.570(7) 157.6 4_666 yes
N3 H3B Se3 0.89 2.90 3.720(7) 153.9 . yes
N4 H4A Se3 0.89 3.07 3.863(7) 150.2 4_666 yes
N4 H4B O1 0.89 1.95 2.836(9) 177.0 3_558 yes
N5 H5A Se1 0.89 2.61 3.438(7) 154.8 3_557 yes
N5 H5B Se3 0.89 2.61 3.485(7) 168.6 . yes
